data_4079570
loop_
_publ_author_name
'Zhou, Wen'
'MacLeod, K. Cory'
'Patrick, Brian O.'
'Smith, Kevin M.'

_publ_section_title
;
 Controlling Secondary Alkyl Radicals: Ligand Effects in
 Chromium-Catalyzed C--P Bond Formation
;
_journal_issue 21
_journal_name_full Organometallics
_journal_page_first 7324
_journal_paper_doi 10.1021/om300846u
_journal_volume 31
_journal_year 2012
_chemical_formula_sum 'C36 H43 Cr N2 O3 S'
_chemical_formula_weight 635.78
_chemical_name_systematic
;
 ?
;
_space_group_IT_number 2
_symmetry_cell_setting triclinic
_symmetry_space_group_name_Hall '-P 1'
_symmetry_space_group_name_H-M 'P -1'
_atom_sites_solution_hydrogens geom
_atom_sites_solution_primary direct
_atom_sites_solution_secondary difmap
_audit_creation_method SHELXL-97
_cell_angle_alpha 83.332(5)
_cell_angle_beta 78.022(5)
_cell_angle_gamma 63.468(4)
_cell_formula_units_Z 2
_cell_length_a 10.9124(13)
_cell_length_b 11.3990(12)
_cell_length_c 14.8482(18)
_cell_measurement_reflns_used 9953
_cell_measurement_temperature 173(2)
_cell_measurement_theta_max 26.42
_cell_measurement_theta_min 2.33
_cell_volume 1615.9(3)
_computing_structure_refinement 'SHELXL-97 (Sheldrick, 1997)'
_diffrn_ambient_temperature 173(2)
_diffrn_measured_fraction_theta_full 0.944
_diffrn_measured_fraction_theta_max 0.944
_diffrn_measurement_device_type 'Bruker X8 APEX II'
_diffrn_measurement_method 'area detector'
_diffrn_radiation_monochromator graphite
_diffrn_radiation_source 'fine-focus sealed tube'
_diffrn_radiation_type MoK\a
_diffrn_radiation_wavelength 0.71073
_diffrn_reflns_av_R_equivalents 0.0325
_diffrn_reflns_av_sigmaI/netI 0.0347
_diffrn_reflns_limit_h_max 13
_diffrn_reflns_limit_h_min -13
_diffrn_reflns_limit_k_max 14
_diffrn_reflns_limit_k_min -13
_diffrn_reflns_limit_l_max 18
_diffrn_reflns_limit_l_min -17
_diffrn_reflns_number 27862
_diffrn_reflns_theta_full 26.46
_diffrn_reflns_theta_max 26.46
_diffrn_reflns_theta_min 2.00
_exptl_absorpt_coefficient_mu 0.457
_exptl_absorpt_correction_T_max 0.977
_exptl_absorpt_correction_T_min 0.861
_exptl_absorpt_correction_type multi-scan
_exptl_crystal_colour black
_exptl_crystal_density_diffrn 1.307
_exptl_crystal_density_method 'not measured'
_exptl_crystal_description plate
_exptl_crystal_F_000 674
_exptl_crystal_size_max 0.32
_exptl_crystal_size_mid 0.15
_exptl_crystal_size_min 0.05
_refine_diff_density_max 0.589
_refine_diff_density_min -0.397
_refine_diff_density_rms 0.059
_refine_ls_extinction_method none
_refine_ls_goodness_of_fit_ref 1.050
_refine_ls_hydrogen_treatment constr
_refine_ls_matrix_type full
_refine_ls_number_parameters 424
_refine_ls_number_reflns 6304
_refine_ls_number_restraints 20
_refine_ls_restrained_S_all 1.048
_refine_ls_R_factor_all 0.0590
_refine_ls_R_factor_gt 0.0398
_refine_ls_shift/su_max 0.014
_refine_ls_shift/su_mean 0.001
_refine_ls_structure_factor_coef Fsqd
_refine_ls_weighting_details 'calc w=1/[\s^2^(Fo^2^)+(0.0442P)^2^+1.3120P] where P=(Fo^2^+2Fc^2^)/3'
_refine_ls_weighting_scheme calc
_refine_ls_wR_factor_gt 0.0937
_refine_ls_wR_factor_ref 0.1031
_reflns_number_gt 4984
_reflns_number_total 6304
_reflns_threshold_expression >2sigma(I)
_cod_data_source_file om300846u_si_002.cif
_cod_data_source_block 4_CpCr(Dpp/Tol-Nacnac)(OTs)
_cod_database_code 4079570

loop_
_symmetry_equiv_pos_as_xyz
'x, y, z'
'-x, -y, -z'

loop_
_atom_site_label
_atom_site_type_symbol
_atom_site_fract_x
_atom_site_fract_y
_atom_site_fract_z
_atom_site_U_iso_or_equiv
_atom_site_adp_type
_atom_site_occupancy
_atom_site_symmetry_multiplicity
_atom_site_calc_flag
_atom_site_refinement_flags
_atom_site_disorder_assembly
_atom_site_disorder_group
C1 C 0.1588(3) 0.1321(2) 0.54986(16) 0.0298(5) Uani 1 1 d . . .
H1A H 0.2529 0.1269 0.5349 0.045 Uiso 1 1 calc R . .
H1B H 0.1114 0.1699 0.4970 0.045 Uiso 1 1 calc R . .
H1C H 0.1645 0.0439 0.5643 0.045 Uiso 1 1 calc R . .
C2 C 0.0785(2) 0.2174(2) 0.63182(15) 0.0198(4) Uani 1 1 d . . .
C3 C -0.0076(2) 0.3494(2) 0.61200(15) 0.0244(5) Uani 1 1 d . . .
H3 H 0.0020 0.3771 0.5491 0.029 Uiso 1 1 calc R . .
C4 C -0.1051(2) 0.4441(2) 0.67381(15) 0.0231(5) Uani 1 1 d . . .
C5 C -0.2005(3) 0.5731(2) 0.63354(17) 0.0370(6) Uani 1 1 d . . .
H5A H -0.2976 0.5897 0.6567 0.055 Uiso 1 1 calc R . .
H5B H -0.1817 0.5690 0.5662 0.055 Uiso 1 1 calc R . .
H5C H -0.1841 0.6442 0.6516 0.055 Uiso 1 1 calc R . .
C6 C 0.1644(2) 0.02779(19) 0.73122(14) 0.0187(4) Uani 1 1 d . . .
C7 C 0.3087(2) -0.0299(2) 0.73190(15) 0.0215(5) Uani 1 1 d . . .
C8 C 0.3714(2) -0.1630(2) 0.75680(17) 0.0300(5) Uani 1 1 d . . .
H8 H 0.4681 -0.2041 0.7589 0.036 Uiso 1 1 calc R . .
C9 C 0.2967(3) -0.2363(2) 0.77845(18) 0.0332(6) Uani 1 1 d . . .
H9 H 0.3416 -0.3261 0.7963 0.040 Uiso 1 1 calc R . .
C10 C 0.1565(2) -0.1787(2) 0.77415(17) 0.0282(5) Uani 1 1 d . . .
H10 H 0.1062 -0.2303 0.7876 0.034 Uiso 1 1 calc R . .
C11 C 0.0878(2) -0.0466(2) 0.75046(15) 0.0215(5) Uani 1 1 d . . .
C12 C 0.3981(2) 0.0438(2) 0.70295(16) 0.0260(5) Uani 1 1 d . . .
H12 H 0.3384 0.1328 0.6792 0.031 Uiso 1 1 calc R . .
C13 C 0.4578(3) 0.0619(3) 0.78173(19) 0.0369(6) Uani 1 1 d . . .
H13A H 0.3817 0.1177 0.8281 0.055 Uiso 1 1 calc R . .
H13B H 0.5201 0.1035 0.7578 0.055 Uiso 1 1 calc R . .
H13C H 0.5100 -0.0238 0.8099 0.055 Uiso 1 1 calc R . .
C14 C 0.5182(3) -0.0264(3) 0.6248(2) 0.0426(7) Uani 1 1 d . . .
H14A H 0.5864 -0.1077 0.6490 0.064 Uiso 1 1 calc R . .
H14B H 0.5629 0.0308 0.5986 0.064 Uiso 1 1 calc R . .
H14C H 0.4820 -0.0471 0.5767 0.064 Uiso 1 1 calc R . .
C15 C -0.0660(2) 0.0128(2) 0.74427(16) 0.0257(5) Uani 1 1 d . . .
H15 H -0.1037 0.1104 0.7454 0.031 Uiso 1 1 calc R . .
C17 C -0.0852(3) -0.0228(4) 0.6543(2) 0.0568(9) Uani 1 1 d . . .
H17A H -0.0515 -0.1180 0.6528 0.085 Uiso 1 1 calc R . .
H17B H -0.0325 0.0063 0.6025 0.085 Uiso 1 1 calc R . .
H17C H -0.1841 0.0206 0.6497 0.085 Uiso 1 1 calc R . .
C16 C -0.1506(3) -0.0311(3) 0.82355(19) 0.0456(7) Uani 1 1 d . . .
H16A H -0.2498 0.0191 0.8209 0.068 Uiso 1 1 calc R . .
H16B H -0.1328 -0.0159 0.8822 0.068 Uiso 1 1 calc R . .
H16C H -0.1237 -0.1248 0.8187 0.068 Uiso 1 1 calc R . .
C18 C -0.2295(2) 0.5273(2) 0.82179(15) 0.0204(5) Uani 1 1 d . . .
C19 C -0.3515(2) 0.5161(2) 0.85990(16) 0.0245(5) Uani 1 1 d . . .
H19 H -0.3648 0.4445 0.8446 0.029 Uiso 1 1 calc R . .
C20 C -0.4537(2) 0.6092(2) 0.92005(16) 0.0283(5) Uani 1 1 d . . .
H20 H -0.5365 0.6003 0.9459 0.034 Uiso 1 1 calc R . .
C21 C -0.4374(2) 0.7153(2) 0.94328(16) 0.0287(5) Uani 1 1 d . . .
C22 C -0.3166(2) 0.7270(2) 0.90308(16) 0.0271(5) Uani 1 1 d . . .
H22 H -0.3049 0.8004 0.9168 0.032 Uiso 1 1 calc R . .
C23 C -0.2129(2) 0.6345(2) 0.84366(16) 0.0251(5) Uani 1 1 d . . .
H23 H -0.1305 0.6439 0.8177 0.030 Uiso 1 1 calc R . .
C24 C -0.5483(3) 0.8155(3) 1.0101(2) 0.0474(7) Uani 1 1 d . . .
H24A H -0.5523 0.7751 1.0719 0.071 Uiso 1 1 calc R . .
H24B H -0.6387 0.8469 0.9908 0.071 Uiso 1 1 calc R . .
H24C H -0.5259 0.8896 1.0108 0.071 Uiso 1 1 calc R . .
C25 C 0.3628(2) 0.4035(2) 0.68028(16) 0.0256(5) Uani 1 1 d . . .
C26 C 0.4850(3) 0.3875(3) 0.70437(18) 0.0343(6) Uani 1 1 d . . .
H26 H 0.4858 0.4060 0.7649 0.041 Uiso 1 1 calc R . .
C27 C 0.6064(3) 0.3443(3) 0.6397(2) 0.0384(6) Uani 1 1 d . . .
H27 H 0.6902 0.3330 0.6567 0.046 Uiso 1 1 calc R . .
C28 C 0.6084(3) 0.3172(2) 0.55078(18) 0.0348(6) Uani 1 1 d . . .
C29 C 0.4842(3) 0.3335(3) 0.52842(18) 0.0393(6) Uani 1 1 d . . .
H29 H 0.4830 0.3148 0.4680 0.047 Uiso 1 1 calc R . .
C30 C 0.3623(3) 0.3765(3) 0.59235(18) 0.0345(6) Uani 1 1 d . . .
H30 H 0.2783 0.3873 0.5757 0.041 Uiso 1 1 calc R . .
C31 C 0.7404(3) 0.2712(3) 0.4803(2) 0.0526(8) Uani 1 1 d . . .
H31A H 0.7358 0.3421 0.4350 0.079 Uiso 1 1 calc R . .
H31B H 0.7510 0.1952 0.4490 0.079 Uiso 1 1 calc R . .
H31C H 0.8201 0.2463 0.5110 0.079 Uiso 1 1 calc R . .
C32 C 0.0630(8) 0.2982(6) 0.9701(4) 0.0264(16) Uani 0.638(17) 1 d PGU A 1
H32 H 0.1055 0.3496 0.9833 0.032 Uiso 0.638(17) 1 calc PR A 1
C33 C 0.1329(4) 0.1648(6) 0.9445(6) 0.0271(16) Uani 0.638(17) 1 d PGU A 1
H33 H 0.2303 0.1112 0.9376 0.032 Uiso 0.638(17) 1 calc PR A 1
C34 C 0.0316(8) 0.1255(5) 0.9310(6) 0.0316(18) Uani 0.638(17) 1 d PGU A 1
H34 H 0.0494 0.0411 0.9135 0.038 Uiso 0.638(17) 1 calc PR A 1
C35 C -0.1008(5) 0.2347(8) 0.9483(5) 0.0296(17) Uani 0.638(17) 1 d PGU A 1
H35 H -0.1872 0.2360 0.9443 0.035 Uiso 0.638(17) 1 calc PR A 1
C36 C -0.0814(6) 0.3414(4) 0.9724(4) 0.0251(16) Uani 0.638(17) 1 d PGU A 1
H36 H -0.1526 0.4267 0.9875 0.030 Uiso 0.638(17) 1 calc PR A 1
N1 N 0.09018(17) 0.16845(16) 0.71659(12) 0.0171(4) Uani 1 1 d . A .
N2 N -0.11942(18) 0.42591(16) 0.76451(12) 0.0200(4) Uani 1 1 d . A .
O1 O 0.17234(16) 0.34381(15) 0.76788(11) 0.0281(4) Uani 1 1 d . A .
O2 O 0.10425(18) 0.57132(17) 0.72124(16) 0.0504(5) Uani 1 1 d . . .
O3 O 0.2364(2) 0.4774(2) 0.84616(14) 0.0559(6) Uani 1 1 d . . .
S1 S 0.20632(6) 0.45795(6) 0.76137(5) 0.03098(16) Uani 1 1 d . . .
Cr1 Cr 0.02996(3) 0.28397(3) 0.82579(2) 0.01752(10) Uani 1 1 d . . .
C32B C 0.1154(13) 0.2490(16) 0.9557(9) 0.041(3) Uani 0.362(17) 1 d PGU A 2
H32B H 0.1941 0.2631 0.9582 0.049 Uiso 0.362(17) 1 calc PR A 2
C33B C 0.1183(9) 0.1302(11) 0.9327(10) 0.032(3) Uani 0.362(17) 1 d PGU A 2
H33B H 0.1993 0.0508 0.9172 0.038 Uiso 0.362(17) 1 calc PR A 2
C34B C -0.0211(13) 0.1508(10) 0.9370(11) 0.026(3) Uani 0.362(17) 1 d PGU A 2
H34B H -0.0497 0.0877 0.9249 0.031 Uiso 0.362(17) 1 calc PR A 2
C35B C -0.1102(7) 0.2824(12) 0.9626(9) 0.025(3) Uani 0.362(17) 1 d PGU A 2
H35B H -0.2088 0.3228 0.9706 0.029 Uiso 0.362(17) 1 calc PR A 2
C36B C -0.0258(17) 0.3431(7) 0.9742(7) 0.032(3) Uani 0.362(17) 1 d PGU A 2
H36B H -0.0582 0.4312 0.9913 0.039 Uiso 0.362(17) 1 calc PR A 2

loop_
_atom_site_aniso_label
_atom_site_aniso_U_11
_atom_site_aniso_U_22
_atom_site_aniso_U_33
_atom_site_aniso_U_23
_atom_site_aniso_U_13
_atom_site_aniso_U_12
C1 0.0321(13) 0.0276(12) 0.0236(12) -0.0039(10) -0.0016(10) -0.0082(11)
C2 0.0168(11) 0.0223(11) 0.0225(11) -0.0031(9) -0.0024(9) -0.0103(9)
C3 0.0256(12) 0.0246(11) 0.0204(11) 0.0040(9) -0.0050(9) -0.0094(10)
C4 0.0210(11) 0.0205(11) 0.0269(12) 0.0028(9) -0.0058(9) -0.0084(9)
C5 0.0379(15) 0.0288(13) 0.0285(14) 0.0054(10) -0.0085(11) -0.0009(11)
C6 0.0216(11) 0.0167(10) 0.0175(11) -0.0031(8) -0.0041(9) -0.0071(9)
C7 0.0208(11) 0.0199(10) 0.0240(12) -0.0027(9) -0.0045(9) -0.0083(9)
C8 0.0240(12) 0.0228(11) 0.0402(14) -0.0003(10) -0.0121(11) -0.0048(10)
C9 0.0367(14) 0.0147(10) 0.0484(16) 0.0036(10) -0.0181(12) -0.0080(10)
C10 0.0319(13) 0.0215(11) 0.0374(14) -0.0012(10) -0.0090(11) -0.0158(10)
C11 0.0217(11) 0.0209(11) 0.0235(12) -0.0030(9) -0.0055(9) -0.0094(9)
C12 0.0162(11) 0.0230(11) 0.0358(13) 0.0013(10) -0.0053(10) -0.0059(9)
C13 0.0293(14) 0.0384(14) 0.0499(17) 0.0003(12) -0.0126(12) -0.0189(12)
C14 0.0300(14) 0.0444(16) 0.0468(17) -0.0033(13) 0.0044(12) -0.0145(13)
C15 0.0205(12) 0.0231(11) 0.0363(13) -0.0023(10) -0.0064(10) -0.0110(10)
C17 0.0317(16) 0.101(3) 0.0383(17) -0.0110(17) -0.0119(13) -0.0247(17)
C16 0.0320(15) 0.066(2) 0.0412(16) 0.0026(14) -0.0012(12) -0.0270(14)
C18 0.0157(11) 0.0176(10) 0.0242(11) 0.0014(9) -0.0056(9) -0.0034(9)
C19 0.0203(12) 0.0220(11) 0.0332(13) 0.0010(9) -0.0068(10) -0.0103(10)
C20 0.0176(11) 0.0303(12) 0.0324(13) 0.0039(10) -0.0028(10) -0.0081(10)
C21 0.0243(12) 0.0275(12) 0.0257(13) -0.0016(10) -0.0035(10) -0.0038(10)
C22 0.0249(12) 0.0213(11) 0.0339(13) -0.0031(10) -0.0090(10) -0.0068(10)
C23 0.0184(11) 0.0221(11) 0.0347(13) -0.0016(10) -0.0043(10) -0.0088(9)
C24 0.0373(16) 0.0390(15) 0.0496(18) -0.0137(13) 0.0083(13) -0.0061(13)
C25 0.0218(12) 0.0221(11) 0.0348(14) -0.0034(10) -0.0017(10) -0.0121(10)
C26 0.0304(14) 0.0434(15) 0.0374(15) -0.0088(12) -0.0055(11) -0.0217(12)
C27 0.0204(13) 0.0433(15) 0.0532(18) -0.0048(13) -0.0046(12) -0.0152(12)
C28 0.0289(14) 0.0265(12) 0.0422(16) 0.0007(11) 0.0033(11) -0.0106(11)
C29 0.0419(16) 0.0435(15) 0.0296(14) -0.0028(12) -0.0029(12) -0.0171(13)
C30 0.0291(14) 0.0409(14) 0.0366(15) -0.0018(11) -0.0101(11) -0.0160(12)
C31 0.0410(17) 0.0449(17) 0.0575(19) -0.0047(14) 0.0145(14) -0.0150(14)
C32 0.034(4) 0.028(4) 0.020(3) -0.001(3) -0.015(4) -0.012(4)
C33 0.032(2) 0.023(3) 0.020(3) 0.001(3) -0.011(2) -0.004(2)
C34 0.047(5) 0.026(2) 0.019(3) 0.003(2) 0.000(4) -0.017(3)
C35 0.040(3) 0.041(5) 0.017(3) -0.006(4) 0.002(3) -0.027(3)
C36 0.026(3) 0.028(3) 0.016(2) -0.005(2) -0.007(3) -0.005(2)
N1 0.0137(9) 0.0151(8) 0.0216(9) -0.0022(7) -0.0025(7) -0.0052(7)
N2 0.0177(9) 0.0171(9) 0.0236(10) -0.0015(7) -0.0036(8) -0.0058(7)
O1 0.0246(8) 0.0236(8) 0.0392(10) -0.0044(7) -0.0013(7) -0.0143(7)
O2 0.0280(10) 0.0212(9) 0.0905(16) -0.0025(9) 0.0085(10) -0.0084(8)
O3 0.0561(13) 0.0861(16) 0.0454(12) -0.0359(11) 0.0141(10) -0.0504(12)
S1 0.0257(3) 0.0276(3) 0.0438(4) -0.0139(3) 0.0058(3) -0.0174(3)
Cr1 0.01771(19) 0.01559(17) 0.01964(19) -0.00142(13) -0.00415(14) -0.00697(14)
C32B 0.042(7) 0.059(11) 0.027(6) -0.007(8) -0.010(6) -0.024(8)
C33B 0.037(5) 0.031(5) 0.020(5) 0.000(5) -0.012(4) -0.006(4)
C34B 0.039(8) 0.023(6) 0.017(4) -0.005(5) 0.009(7) -0.020(6)
C35B 0.024(4) 0.023(7) 0.019(6) -0.001(6) -0.001(3) -0.005(4)
C36B 0.053(10) 0.030(5) 0.023(4) -0.005(4) -0.018(8) -0.020(6)

loop_
_atom_type_symbol
_atom_type_description
_atom_type_scat_dispersion_real
_atom_type_scat_dispersion_imag
_atom_type_scat_source
C C 0.0033 0.0016 'International Tables Vol C Tables 4.2.6.8 and 6.1.1.4'
H H 0.0000 0.0000 'International Tables Vol C Tables 4.2.6.8 and 6.1.1.4'
N N 0.0061 0.0033 'International Tables Vol C Tables 4.2.6.8 and 6.1.1.4'
O O 0.0106 0.0060 'International Tables Vol C Tables 4.2.6.8 and 6.1.1.4'
S S 0.1246 0.1234 'International Tables Vol C Tables 4.2.6.8 and 6.1.1.4'
Cr Cr 0.3209 0.6236 'International Tables Vol C Tables 4.2.6.8 and 6.1.1.4'

loop_
_geom_angle_atom_site_label_1
_geom_angle_atom_site_label_2
_geom_angle_atom_site_label_3
_geom_angle
C2 C1 H1A 109.5
C2 C1 H1B 109.5
H1A C1 H1B 109.5
C2 C1 H1C 109.5
H1A C1 H1C 109.5
H1B C1 H1C 109.5
N1 C2 C3 123.34(19)
N1 C2 C1 120.71(19)
C3 C2 C1 115.95(19)
C4 C3 C2 127.6(2)
C4 C3 H3 116.2
C2 C3 H3 116.2
N2 C4 C3 123.6(2)
N2 C4 C5 119.2(2)
C3 C4 C5 117.1(2)
C4 C5 H5A 109.5
C4 C5 H5B 109.5
H5A C5 H5B 109.5
C4 C5 H5C 109.5
H5A C5 H5C 109.5
H5B C5 H5C 109.5
C11 C6 C7 121.52(19)
C11 C6 N1 118.49(18)
C7 C6 N1 119.86(18)
C8 C7 C6 117.2(2)
C8 C7 C12 119.4(2)
C6 C7 C12 123.27(19)
C9 C8 C7 121.8(2)
C9 C8 H8 119.1
C7 C8 H8 119.1
C8 C9 C10 119.9(2)
C8 C9 H9 120.0
C10 C9 H9 120.0
C9 C10 C11 121.0(2)
C9 C10 H10 119.5
C11 C10 H10 119.5
C10 C11 C6 118.4(2)
C10 C11 C15 119.6(2)
C6 C11 C15 121.94(19)
C7 C12 C13 113.43(19)
C7 C12 C14 110.66(19)
C13 C12 C14 108.8(2)
C7 C12 H12 107.9
C13 C12 H12 107.9
C14 C12 H12 107.9
C12 C13 H13A 109.5
C12 C13 H13B 109.5
H13A C13 H13B 109.5
C12 C13 H13C 109.5
H13A C13 H13C 109.5
H13B C13 H13C 109.5
C12 C14 H14A 109.5
C12 C14 H14B 109.5
H14A C14 H14B 109.5
C12 C14 H14C 109.5
H14A C14 H14C 109.5
H14B C14 H14C 109.5
C17 C15 C16 108.5(2)
C17 C15 C11 110.5(2)
C16 C15 C11 113.0(2)
C17 C15 H15 108.3
C16 C15 H15 108.3
C11 C15 H15 108.2
C15 C17 H17A 109.5
C15 C17 H17B 109.5
H17A C17 H17B 109.5
C15 C17 H17C 109.5
H17A C17 H17C 109.5
H17B C17 H17C 109.5
C15 C16 H16A 109.5
C15 C16 H16B 109.5
H16A C16 H16B 109.5
C15 C16 H16C 109.5
H16A C16 H16C 109.5
H16B C16 H16C 109.5
C19 C18 C23 119.1(2)
C19 C18 N2 120.14(19)
C23 C18 N2 120.68(19)
C20 C19 C18 120.2(2)
C20 C19 H19 119.9
C18 C19 H19 119.9
C19 C20 C21 121.1(2)
C19 C20 H20 119.4
C21 C20 H20 119.4
C22 C21 C20 118.1(2)
C22 C21 C24 120.9(2)
C20 C21 C24 121.0(2)
C23 C22 C21 121.5(2)
C23 C22 H22 119.2
C21 C22 H22 119.2
C22 C23 C18 119.9(2)
C22 C23 H23 120.0
C18 C23 H23 120.0
C21 C24 H24A 109.5
C21 C24 H24B 109.5
H24A C24 H24B 109.5
C21 C24 H24C 109.5
H24A C24 H24C 109.5
H24B C24 H24C 109.5
C30 C25 C26 119.9(2)
C30 C25 S1 119.39(18)
C26 C25 S1 120.67(19)
C25 C26 C27 119.6(2)
C25 C26 H26 120.2
C27 C26 H26 120.2
C28 C27 C26 121.6(2)
C28 C27 H27 119.2
C26 C27 H27 119.2
C27 C28 C29 117.7(2)
C27 C28 C31 121.5(3)
C29 C28 C31 120.8(3)
C30 C29 C28 121.3(3)
C30 C29 H29 119.3
C28 C29 H29 119.3
C25 C30 C29 119.9(2)
C25 C30 H30 120.1
C29 C30 H30 120.1
C28 C31 H31A 109.5
C28 C31 H31B 109.5
H31A C31 H31B 109.5
C28 C31 H31C 109.5
H31A C31 H31C 109.5
H31B C31 H31C 109.5
C33 C32 C36 108.0
C33 C32 Cr1 71.1(3)
C36 C32 Cr1 71.5(2)
C33 C32 H32 126.0
C36 C32 H32 126.0
Cr1 C32 H32 123.0
C34 C33 C32 108.0
C34 C33 Cr1 70.9(2)
C32 C33 Cr1 72.5(2)
C34 C33 H33 126.0
C32 C33 H33 126.0
Cr1 C33 H33 122.3
C33 C34 C35 108.0
C33 C34 Cr1 72.4(2)
C35 C34 Cr1 71.8(2)
C33 C34 H34 126.0
C35 C34 H34 126.0
Cr1 C34 H34 121.5
C34 C35 C36 108.0
C34 C35 Cr1 71.3(3)
C36 C35 Cr1 72.6(2)
C34 C35 H35 126.0
C36 C35 H35 126.0
Cr1 C35 H35 121.8
C35 C36 C32 108.0
C35 C36 Cr1 70.8(2)
C32 C36 Cr1 72.1(2)
C35 C36 H36 126.0
C32 C36 H36 126.0
Cr1 C36 H36 122.7
C2 N1 C6 119.54(17)
C2 N1 Cr1 122.10(14)
C6 N1 Cr1 117.89(13)
C4 N2 C18 118.92(18)
C4 N2 Cr1 122.25(14)
C18 N2 Cr1 117.29(13)
S1 O1 Cr1 142.42(10)
O3 S1 O2 116.16(14)
O3 S1 O1 111.85(12)
O2 S1 O1 110.83(11)
O3 S1 C25 107.80(11)
O2 S1 C25 107.43(12)
O1 S1 C25 101.60(10)
O1 Cr1 N2 93.73(7)
O1 Cr1 N1 87.60(7)
N2 Cr1 N1 90.48(7)
O1 Cr1 C32B 87.7(2)
N2 Cr1 C32B 139.0(4)
N1 Cr1 C32B 130.5(4)
O1 Cr1 C33B 107.8(3)
N2 Cr1 C33B 156.6(3)
N1 Cr1 C33B 99.4(3)
C32B Cr1 C33B 37.05(19)
O1 Cr1 C34 132.6(2)
N2 Cr1 C34 133.5(2)
N1 Cr1 C34 94.76(14)
C32B Cr1 C34 55.6(3)
C33B Cr1 C34 25.2(3)
O1 Cr1 C35 153.06(16)
N2 Cr1 C35 100.27(17)
N1 Cr1 C35 115.0(2)
C32B Cr1 C35 66.6(2)
C33B Cr1 C35 56.3(3)
C34 Cr1 C35 36.85(11)
O1 Cr1 C36B 105.3(4)
N2 Cr1 C36B 104.6(3)
N1 Cr1 C36B 159.2(2)
C32B Cr1 C36B 36.86(15)
C33B Cr1 C36B 61.5(2)
C34 Cr1 C36B 64.5(2)
C35 Cr1 C36B 49.0(2)
O1 Cr1 C33 98.44(16)
N2 Cr1 C33 156.70(15)
N1 Cr1 C33 109.73(18)
C32B Cr1 C33 23.6(3)
C33B Cr1 C33 13.9(3)
C34 Cr1 C33 36.75(12)
C35 Cr1 C33 61.23(15)
C36B Cr1 C33 53.0(3)
O1 Cr1 C34B 144.5(3)
N2 Cr1 C34B 120.9(3)
N1 Cr1 C34B 99.0(3)
C32B Cr1 C34B 61.4(3)
C33B Cr1 C34B 36.8(2)
C34 Cr1 C34B 12.9(3)
C35 Cr1 C34B 24.7(3)
C36B Cr1 C34B 61.0(2)
C33 Cr1 C34B 46.4(3)
O1 Cr1 C36 119.5(2)
N2 Cr1 C36 95.83(13)
N1 Cr1 C36 151.5(2)
C32B Cr1 C36 49.8(3)
C33B Cr1 C36 65.8(3)
C34 Cr1 C36 61.16(13)
C35 Cr1 C36 36.59(8)
C36B Cr1 C36 15.8(3)
C33 Cr1 C36 60.89(12)
C34B Cr1 C36 54.2(2)
O1 Cr1 C35B 141.7(4)
N2 Cr1 C35B 96.2(2)
N1 Cr1 C35B 129.0(4)
C32B Cr1 C35B 61.2(2)
C33B Cr1 C35B 61.2(3)
C34 Cr1 C35B 46.9(2)
C35 Cr1 C35B 14.3(2)
C36B Cr1 C35B 36.47(15)
C33 Cr1 C35B 62.3(2)
C34B Cr1 C35B 36.42(19)
C36 Cr1 C35B 22.7(2)
C33B C32B C36B 108.0
C33B C32B Cr1 71.6(5)
C36B C32B Cr1 72.6(4)
C33B C32B H32B 126.0
C36B C32B H32B 126.0
Cr1 C32B H32B 121.5
C34B C33B C32B 108.0
C34B C33B Cr1 72.7(4)
C32B C33B Cr1 71.3(4)
C34B C33B H33B 126.0
C32B C33B H33B 126.0
Cr1 C33B H33B 121.7
C35B C34B C33B 108.0
C35B C34B Cr1 72.3(4)
C33B C34B Cr1 70.5(4)
C35B C34B H34B 126.0
C33B C34B H34B 126.0
Cr1 C34B H34B 122.8
C36B C35B C34B 108.0
C36B C35B Cr1 71.0(4)
C34B C35B Cr1 71.3(5)
C36B C35B H35B 126.0
C34B C35B H35B 126.0
Cr1 C35B H35B 123.4
C35B C36B C32B 108.0
C35B C36B Cr1 72.5(4)
C32B C36B Cr1 70.6(4)
C35B C36B H36B 126.0
C32B C36B H36B 126.0
Cr1 C36B H36B 122.6

loop_
_geom_bond_atom_site_label_1
_geom_bond_atom_site_label_2
_geom_bond_distance
C1 C2 1.505(3)
C1 H1A 0.9800
C1 H1B 0.9800
C1 H1C 0.9800
C2 N1 1.324(3)
C2 C3 1.408(3)
C3 C4 1.392(3)
C3 H3 0.9500
C4 N2 1.326(3)
C4 C5 1.514(3)
C5 H5A 0.9800
C5 H5B 0.9800
C5 H5C 0.9800
C6 C11 1.406(3)
C6 C7 1.412(3)
C6 N1 1.451(3)
C7 C8 1.397(3)
C7 C12 1.521(3)
C8 C9 1.379(3)
C8 H8 0.9500
C9 C10 1.382(3)
C9 H9 0.9500
C10 C11 1.390(3)
C10 H10 0.9500
C11 C15 1.522(3)
C12 C13 1.526(3)
C12 C14 1.534(3)
C12 H12 1.0000
C13 H13A 0.9800
C13 H13B 0.9800
C13 H13C 0.9800
C14 H14A 0.9800
C14 H14B 0.9800
C14 H14C 0.9800
C15 C17 1.520(4)
C15 C16 1.521(3)
C15 H15 1.0000
C17 H17A 0.9800
C17 H17B 0.9800
C17 H17C 0.9800
C16 H16A 0.9800
C16 H16B 0.9800
C16 H16C 0.9800
C18 C19 1.389(3)
C18 C23 1.395(3)
C18 N2 1.438(3)
C19 C20 1.384(3)
C19 H19 0.9500
C20 C21 1.389(3)
C20 H20 0.9500
C21 C22 1.387(3)
C21 C24 1.511(3)
C22 C23 1.380(3)
C22 H22 0.9500
C23 H23 0.9500
C24 H24A 0.9800
C24 H24B 0.9800
C24 H24C 0.9800
C25 C30 1.378(3)
C25 C26 1.380(3)
C25 S1 1.768(2)
C26 C27 1.385(4)
C26 H26 0.9500
C27 C28 1.384(4)
C27 H27 0.9500
C28 C29 1.389(4)
C28 C31 1.507(4)
C29 C30 1.383(4)
C29 H29 0.9500
C30 H30 0.9500
C31 H31A 0.9800
C31 H31B 0.9800
C31 H31C 0.9800
C32 C33 1.4200
C32 C36 1.4200
C32 Cr1 2.280(5)
C32 H32 0.9500
C33 C34 1.4200
C33 Cr1 2.262(7)
C33 H33 0.9500
C34 C35 1.4200
C34 Cr1 2.243(8)
C34 H34 0.9500
C35 C36 1.4200
C35 Cr1 2.250(6)
C35 H35 0.9500
C36 Cr1 2.273(5)
C36 H36 0.9500
N1 Cr1 2.0187(17)
N2 Cr1 2.0050(17)
O1 S1 1.4922(15)
O1 Cr1 1.9684(15)
O2 S1 1.441(2)
O3 S1 1.429(2)
Cr1 C32B 2.232(11)
Cr1 C33B 2.237(14)
Cr1 C36B 2.258(9)
Cr1 C34B 2.265(14)
Cr1 C35B 2.279(11)
C32B C33B 1.4200
C32B C36B 1.4200
C32B H32B 0.9500
C33B C34B 1.4200
C33B H33B 0.9500
C34B C35B 1.4200
C34B H34B 0.9500
C35B C36B 1.4200
C35B H35B 0.9500
C36B H36B 0.9500

loop_
_geom_torsion_atom_site_label_1
_geom_torsion_atom_site_label_2
_geom_torsion_atom_site_label_3
_geom_torsion_atom_site_label_4
_geom_torsion
N1 C2 C3 C4 -8.8(4)
C1 C2 C3 C4 171.2(2)
C2 C3 C4 N2 8.3(4)
C2 C3 C4 C5 -170.5(2)
C11 C6 C7 C8 -3.0(3)
N1 C6 C7 C8 172.78(19)
C11 C6 C7 C12 174.2(2)
N1 C6 C7 C12 -10.1(3)
C6 C7 C8 C9 1.0(4)
C12 C7 C8 C9 -176.2(2)
C7 C8 C9 C10 1.2(4)
C8 C9 C10 C11 -1.6(4)
C9 C10 C11 C6 -0.2(3)
C9 C10 C11 C15 178.6(2)
C7 C6 C11 C10 2.6(3)
N1 C6 C11 C10 -173.21(19)
C7 C6 C11 C15 -176.2(2)
N1 C6 C11 C15 8.0(3)
C8 C7 C12 C13 -68.6(3)
C6 C7 C12 C13 114.4(2)
C8 C7 C12 C14 54.0(3)
C6 C7 C12 C14 -123.0(2)
C10 C11 C15 C17 -78.3(3)
C6 C11 C15 C17 100.5(3)
C10 C11 C15 C16 43.5(3)
C6 C11 C15 C16 -137.7(2)
C23 C18 C19 C20 -1.2(3)
N2 C18 C19 C20 175.6(2)
C18 C19 C20 C21 0.3(3)
C19 C20 C21 C22 1.2(3)
C19 C20 C21 C24 -179.1(2)
C20 C21 C22 C23 -1.9(3)
C24 C21 C22 C23 178.4(2)
C21 C22 C23 C18 1.0(3)
C19 C18 C23 C22 0.6(3)
N2 C18 C23 C22 -176.2(2)
C30 C25 C26 C27 0.0(4)
S1 C25 C26 C27 179.8(2)
C25 C26 C27 C28 0.3(4)
C26 C27 C28 C29 -0.6(4)
C26 C27 C28 C31 179.5(3)
C27 C28 C29 C30 0.6(4)
C31 C28 C29 C30 -179.6(3)
C26 C25 C30 C29 -0.1(4)
S1 C25 C30 C29 -179.8(2)
C28 C29 C30 C25 -0.2(4)
C36 C32 C33 C34 0.0
Cr1 C32 C33 C34 -62.4(2)
C36 C32 C33 Cr1 62.4(2)
C32 C33 C34 C35 0.0
Cr1 C33 C34 C35 -63.4(2)
C32 C33 C34 Cr1 63.4(2)
C33 C34 C35 C36 0.0
Cr1 C34 C35 C36 -63.8(2)
C33 C34 C35 Cr1 63.8(2)
C34 C35 C36 C32 0.0
Cr1 C35 C36 C32 -62.9(3)
C34 C35 C36 Cr1 62.9(3)
C33 C32 C36 C35 0.0
Cr1 C32 C36 C35 62.1(3)
C33 C32 C36 Cr1 -62.1(3)
C3 C2 N1 C6 170.71(19)
C1 C2 N1 C6 -9.3(3)
C3 C2 N1 Cr1 -17.4(3)
C1 C2 N1 Cr1 162.65(16)
C11 C6 N1 C2 -93.8(2)
C7 C6 N1 C2 90.3(2)
C11 C6 N1 Cr1 93.9(2)
C7 C6 N1 Cr1 -82.0(2)
C3 C4 N2 C18 -176.0(2)
C5 C4 N2 C18 2.8(3)
C3 C4 N2 Cr1 18.5(3)
C5 C4 N2 Cr1 -162.66(17)
C19 C18 N2 C4 100.7(2)
C23 C18 N2 C4 -82.6(3)
C19 C18 N2 Cr1 -93.2(2)
C23 C18 N2 Cr1 83.6(2)
Cr1 O1 S1 O3 68.9(2)
Cr1 O1 S1 O2 -62.4(2)
Cr1 O1 S1 C25 -176.33(17)
C30 C25 S1 O3 179.5(2)
C26 C25 S1 O3 -0.2(2)
C30 C25 S1 O2 -54.6(2)
C26 C25 S1 O2 125.6(2)
C30 C25 S1 O1 61.8(2)
C26 C25 S1 O1 -117.9(2)
S1 O1 Cr1 N2 61.44(18)
S1 O1 Cr1 N1 151.76(18)
S1 O1 Cr1 C32B -77.6(5)
S1 O1 Cr1 C33B -109.2(3)
S1 O1 Cr1 C34 -114.0(2)
S1 O1 Cr1 C35 -60.1(5)
S1 O1 Cr1 C36B -44.8(4)
S1 O1 Cr1 C33 -98.6(2)
S1 O1 Cr1 C34B -106.0(5)
S1 O1 Cr1 C36 -37.4(2)
S1 O1 Cr1 C35B -43.5(4)
C4 N2 Cr1 O1 55.89(17)
C18 N2 Cr1 O1 -109.79(15)
C4 N2 Cr1 N1 -31.74(17)
C18 N2 Cr1 N1 162.59(15)
C4 N2 Cr1 C32B 146.7(4)
C18 N2 Cr1 C32B -18.9(4)
C4 N2 Cr1 C33B -147.1(9)
C18 N2 Cr1 C33B 47.2(9)
C4 N2 Cr1 C34 -128.8(2)
C18 N2 Cr1 C34 65.6(2)
C4 N2 Cr1 C35 -147.2(3)
C18 N2 Cr1 C35 47.1(2)
C4 N2 Cr1 C36B 162.7(4)
C18 N2 Cr1 C36B -2.9(4)
C4 N2 Cr1 C33 177.4(5)
C18 N2 Cr1 C33 11.8(5)
C4 N2 Cr1 C34B -132.6(3)
C18 N2 Cr1 C34B 61.8(3)
C4 N2 Cr1 C36 176.1(3)
C18 N2 Cr1 C36 10.4(2)
C4 N2 Cr1 C35B -161.1(4)
C18 N2 Cr1 C35B 33.2(4)
C2 N1 Cr1 O1 -62.55(16)
C6 N1 Cr1 O1 109.50(15)
C2 N1 Cr1 N2 31.16(16)
C6 N1 Cr1 N2 -156.79(15)
C2 N1 Cr1 C32B -147.5(3)
C6 N1 Cr1 C32B 24.5(3)
C2 N1 Cr1 C33B -170.2(4)
C6 N1 Cr1 C33B 1.9(4)
C2 N1 Cr1 C34 164.9(3)
C6 N1 Cr1 C34 -23.1(2)
C2 N1 Cr1 C35 132.7(2)
C6 N1 Cr1 C35 -55.2(2)
C2 N1 Cr1 C36B 168.2(12)
C6 N1 Cr1 C36B -19.8(12)
C2 N1 Cr1 C33 -160.7(2)
C6 N1 Cr1 C33 11.4(2)
C2 N1 Cr1 C34B 152.6(4)
C6 N1 Cr1 C34B -35.4(4)
C2 N1 Cr1 C36 134.4(3)
C6 N1 Cr1 C36 -53.6(4)
C2 N1 Cr1 C35B 129.5(3)
C6 N1 Cr1 C35B -58.4(3)
C33 C34 Cr1 O1 25.9(4)
C35 C34 Cr1 O1 142.4(4)
C33 C34 Cr1 N2 -147.8(3)
C35 C34 Cr1 N2 -31.3(4)
C33 C34 Cr1 N1 117.0(3)
C35 C34 Cr1 N1 -126.5(3)
C33 C34 Cr1 C32B -20.0(3)
C35 C34 Cr1 C32B 96.4(3)
C33 C34 Cr1 C33B 15.1(7)
C35 C34 Cr1 C33B 131.6(8)
C33 C34 Cr1 C35 -116.46(10)
C33 C34 Cr1 C36B -61.6(3)
C35 C34 Cr1 C36B 54.8(3)
C35 C34 Cr1 C33 116.46(10)
C33 C34 Cr1 C34B -133.1(15)
C35 C34 Cr1 C34B -16.6(15)
C33 C34 Cr1 C36 -78.99(13)
C35 C34 Cr1 C36 37.47(9)
C33 C34 Cr1 C35B -100.9(4)
C35 C34 Cr1 C35B 15.5(4)
C34 C35 Cr1 O1 -82.4(7)
C36 C35 Cr1 O1 34.2(7)
C34 C35 Cr1 N2 157.5(3)
C36 C35 Cr1 N2 -85.9(3)
C34 C35 Cr1 N1 62.1(3)
C36 C35 Cr1 N1 178.7(3)
C34 C35 Cr1 C32B -63.3(3)
C36 C35 Cr1 C32B 53.3(4)
C34 C35 Cr1 C33B -22.5(4)
C36 C35 Cr1 C33B 94.1(4)
C36 C35 Cr1 C34 116.61(12)
C34 C35 Cr1 C36B -102.1(4)
C36 C35 Cr1 C36B 14.5(4)
C34 C35 Cr1 C33 -37.66(10)
C36 C35 Cr1 C33 78.95(13)
C34 C35 Cr1 C34B 8.8(8)
C36 C35 Cr1 C34B 125.4(8)
C34 C35 Cr1 C36 -116.61(12)
C34 C35 Cr1 C35B -128.0(12)
C36 C35 Cr1 C35B -11.4(12)
C34 C33 Cr1 O1 -161.0(3)
C32 C33 Cr1 O1 82.1(3)
C34 C33 Cr1 N2 78.3(7)
C32 C33 Cr1 N2 -38.6(7)
C34 C33 Cr1 N1 -70.5(3)
C32 C33 Cr1 N1 172.6(3)
C34 C33 Cr1 C32B 135.1(7)
C32 C33 Cr1 C32B 18.2(7)
C34 C33 Cr1 C33B -27.6(14)
C32 C33 Cr1 C33B -144.5(14)
C32 C33 Cr1 C34 -116.88(11)
C34 C33 Cr1 C35 37.77(9)
C32 C33 Cr1 C35 -79.11(13)
C34 C33 Cr1 C36B 96.2(3)
C32 C33 Cr1 C36B -20.7(3)
C34 C33 Cr1 C34B 13.0(4)
C32 C33 Cr1 C34B -103.8(4)
C34 C33 Cr1 C36 79.81(14)
C32 C33 Cr1 C36 -37.07(9)
C34 C33 Cr1 C35B 54.0(3)
C32 C33 Cr1 C35B -62.9(3)
C35 C36 Cr1 O1 -163.0(3)
C32 C36 Cr1 O1 -45.8(3)
C35 C36 Cr1 N2 99.4(3)
C32 C36 Cr1 N2 -143.5(3)
C35 C36 Cr1 N1 -2.5(5)
C32 C36 Cr1 N1 114.7(5)
C35 C36 Cr1 C32B -105.5(4)
C32 C36 Cr1 C32B 11.7(4)
C35 C36 Cr1 C33B -65.5(3)
C32 C36 Cr1 C33B 51.7(3)
C35 C36 Cr1 C34 -37.74(9)
C32 C36 Cr1 C34 79.40(15)
C32 C36 Cr1 C35 117.14(14)
C35 C36 Cr1 C36B -135.8(10)
C32 C36 Cr1 C36B -18.7(10)
C35 C36 Cr1 C33 -79.98(16)
C32 C36 Cr1 C33 37.16(9)
C35 C36 Cr1 C34B -24.8(4)
C32 C36 Cr1 C34B 92.3(4)
C35 C36 Cr1 C35B 7.3(8)
C32 C36 Cr1 C35B 124.4(7)
O1 Cr1 C32B C33B -124.0(6)
N2 Cr1 C32B C33B 142.9(7)
N1 Cr1 C32B C33B -39.1(6)
C34 Cr1 C32B C33B 24.0(4)
C35 Cr1 C32B C33B 64.5(3)
C36B Cr1 C32B C33B 116.5(2)
C33 Cr1 C32B C33B -6.8(8)
C34B Cr1 C32B C33B 37.56(18)
C36 Cr1 C32B C33B 103.2(4)
C35B Cr1 C32B C33B 79.3(3)
O1 Cr1 C32B C36B 119.5(6)
N2 Cr1 C32B C36B 26.4(7)
N1 Cr1 C32B C36B -155.6(6)
C33B Cr1 C32B C36B -116.5(2)
C34 Cr1 C32B C36B -92.5(3)
C35 Cr1 C32B C36B -52.0(3)
C33 Cr1 C32B C36B -123.3(7)
C34B Cr1 C32B C36B -78.9(2)
C36 Cr1 C32B C36B -13.2(4)
C35B Cr1 C32B C36B -37.16(17)
C36B C32B C33B C34B 0.0
Cr1 C32B C33B C34B -63.9(4)
C36B C32B C33B Cr1 63.9(4)
O1 Cr1 C33B C34B 176.9(5)
N2 Cr1 C33B C34B 21.1(13)
N1 Cr1 C33B C34B -92.6(6)
C32B Cr1 C33B C34B 116.5(2)
C34 Cr1 C33B C34B -11.4(7)
C35 Cr1 C33B C34B 21.3(3)
C36B Cr1 C33B C34B 78.9(2)
C33 Cr1 C33B C34B 128.0(13)
C36 Cr1 C33B C34B 61.9(3)
C35B Cr1 C33B C34B 37.07(16)
O1 Cr1 C33B C32B 60.4(6)
N2 Cr1 C33B C32B -95.4(13)
N1 Cr1 C33B C32B 150.9(6)
C34 Cr1 C33B C32B -127.9(8)
C35 Cr1 C33B C32B -95.3(4)
C36B Cr1 C33B C32B -37.68(17)
C33 Cr1 C33B C32B 11.4(13)
C34B Cr1 C33B C32B -116.5(2)
C36 Cr1 C33B C32B -54.6(3)
C35B Cr1 C33B C32B -79.5(2)
C32B C33B C34B C35B 0.0
Cr1 C33B C34B C35B -63.0(4)
C32B C33B C34B Cr1 63.0(4)
O1 Cr1 C34B C35B 112.2(9)
N2 Cr1 C34B C35B -53.2(6)
N1 Cr1 C34B C35B -149.2(6)
C32B Cr1 C34B C35B 79.3(2)
C33B Cr1 C34B C35B 117.2(2)
C34 Cr1 C34B C35B 139.2(16)
C35 Cr1 C34B C35B -16.6(7)
C36B Cr1 C34B C35B 37.05(17)
C33 Cr1 C34B C35B 102.1(4)
C36 Cr1 C34B C35B 20.2(3)
O1 Cr1 C34B C33B -5.0(9)
N2 Cr1 C34B C33B -170.4(6)
N1 Cr1 C34B C33B 93.6(6)
C32B Cr1 C34B C33B -37.86(17)
C34 Cr1 C34B C33B 22.0(15)
C35 Cr1 C34B C33B -133.8(7)
C36B Cr1 C34B C33B -80.1(2)
C33 Cr1 C34B C33B -15.1(4)
C36 Cr1 C34B C33B -97.0(4)
C35B Cr1 C34B C33B -117.2(2)
C33B C34B C35B C36B 0.0
Cr1 C34B C35B C36B -61.8(4)
C33B C34B C35B Cr1 61.8(4)
O1 Cr1 C35B C36B -2.2(8)
N2 Cr1 C35B C36B -106.2(6)
N1 Cr1 C35B C36B 158.1(6)
C32B Cr1 C35B C36B 37.56(18)
C33B Cr1 C35B C36B 80.1(2)
C34 Cr1 C35B C36B 105.9(5)
C35 Cr1 C35B C36B 146.3(13)
C33 Cr1 C35B C36B 64.4(4)
C34B Cr1 C35B C36B 117.5(2)
C36 Cr1 C35B C36B -15.9(7)
O1 Cr1 C35B C34B -119.7(8)
N2 Cr1 C35B C34B 136.3(6)
N1 Cr1 C35B C34B 40.6(6)
C32B Cr1 C35B C34B -79.9(3)
C33B Cr1 C35B C34B -37.43(19)
C34 Cr1 C35B C34B -11.6(5)
C35 Cr1 C35B C34B 28.8(13)
C36B Cr1 C35B C34B -117.5(2)
C33 Cr1 C35B C34B -53.1(4)
C36 Cr1 C35B C34B -133.4(7)
C34B C35B C36B C32B 0.0
Cr1 C35B C36B C32B -62.0(5)
C34B C35B C36B Cr1 62.0(5)
C33B C32B C36B C35B 0.0
Cr1 C32B C36B C35B 63.3(5)
C33B C32B C36B Cr1 -63.3(5)
O1 Cr1 C36B C35B 178.6(5)
N2 Cr1 C36B C35B 80.5(5)
N1 Cr1 C36B C35B -54.7(16)
C32B Cr1 C36B C35B -117.0(3)
C33B Cr1 C36B C35B -79.1(3)
C34 Cr1 C36B C35B -51.0(4)
C35 Cr1 C36B C35B -10.5(4)
C33 Cr1 C36B C35B -92.3(4)
C34B Cr1 C36B C35B -36.99(16)
C36 Cr1 C36B C35B 22.9(10)
O1 Cr1 C36B C32B -64.4(5)
N2 Cr1 C36B C32B -162.5(5)
N1 Cr1 C36B C32B 62.3(17)
C33B Cr1 C36B C32B 37.88(16)
C34 Cr1 C36B C32B 66.0(4)
C35 Cr1 C36B C32B 106.5(4)
C33 Cr1 C36B C32B 24.8(4)
C34B Cr1 C36B C32B 80.0(3)
C36 Cr1 C36B C32B 139.9(10)
C35B Cr1 C36B C32B 117.0(3)
